data_7105557
loop_
_publ_author_name
'Bredikhin, Alexander A.'
'Bredikhina, Zemfira A.'
'Akhatova, Flyura S.'
'Gubaidullin, Aidar T.'

_publ_section_title
;
 p-Tolyl glycerol ether: is it possible to find more simple molecular
 organogelator with pronounced chirality driven properties?
;
_journal_issue 20
_journal_name_full 'Chemical communications (Cambridge, England)'
_journal_page_first 3523
_journal_page_last 3525
_journal_paper_doi 10.1039/b924948f
_journal_volume 46
_journal_year 2010
_chemical_absolute_configuration rmad
_chemical_formula_moiety 'C10 H14 O3'
_chemical_formula_sum 'C10 H14 O3'
_chemical_formula_weight 182.21
_chemical_name_systematic
;
?
;
_space_group_IT_number 19
_symmetry_cell_setting orthorhombic
_symmetry_Int_Tables_number 19
_symmetry_space_group_name_Hall 'P 2ac 2ab'
_symmetry_space_group_name_H-M 'P 21 21 21'
_atom_sites_solution_hydrogens geom
_atom_sites_solution_primary direct
_atom_sites_solution_secondary difmap
_audit_creation_method SHELXL-97
_cell_angle_alpha 90.00
_cell_angle_beta 90.00
_cell_angle_gamma 90.00
_cell_formula_units_Z 4
_cell_length_a 4.8768(2)
_cell_length_b 7.2147(3)
_cell_length_c 28.5203(11)
_cell_measurement_reflns_used 6289
_cell_measurement_temperature 296(2)
_cell_measurement_theta_max 67.13
_cell_measurement_theta_min 3.10
_cell_volume 1003.48(7)
_computing_cell_refinement 'APEX2 v2008.6-1 (Bruker AXS)'
_computing_data_collection 'Bruker SMART'
_computing_data_reduction 'SAINT V7.34A (Bruker AXS, 2006)'
_computing_molecular_graphics 'Ortep-3 for Windows (Farrugia, 1997)'
_computing_publication_material 'WinGX publication routines (Farrugia, 1999)'
_computing_structure_refinement 'SHELXL-97 (Sheldrick, 1997)'
_computing_structure_solution 'SHELXS-97 (Sheldrick, 1990)'
_diffrn_ambient_temperature 296(2)
_diffrn_measured_fraction_theta_full 0.99
_diffrn_measured_fraction_theta_max 0.946
_diffrn_measurement_device_type 'Bruker APEX-II CCD'
_diffrn_measurement_method 'phi and omega scans'
_diffrn_radiation_monochromator graphite
_diffrn_radiation_source 'fine-focus sealed tube'
_diffrn_radiation_type CuK\a
_diffrn_radiation_wavelength 1.54178
_diffrn_reflns_av_R_equivalents 0.0295
_diffrn_reflns_av_sigmaI/netI 0.0191
_diffrn_reflns_limit_h_max 5
_diffrn_reflns_limit_h_min -4
_diffrn_reflns_limit_k_max 8
_diffrn_reflns_limit_k_min -8
_diffrn_reflns_limit_l_max 33
_diffrn_reflns_limit_l_min -32
_diffrn_reflns_number 7867
_diffrn_reflns_theta_full 67.35
_diffrn_reflns_theta_max 67.35
_diffrn_reflns_theta_min 6.21
_exptl_absorpt_coefficient_mu 0.726
_exptl_absorpt_correction_T_max 0.9052
_exptl_absorpt_correction_T_min 0.6700
_exptl_absorpt_correction_type multi-scan
_exptl_absorpt_process_details
;
G.M. Sheldrick (1998a). SADABS v.2.01, Bruker.
Siemens Area Detector Absorption Correction Program.
Bruker AXS. Madison. Wisconsin. USA
;
_exptl_crystal_colour colorless
_exptl_crystal_density_diffrn 1.206
_exptl_crystal_density_method 'not measured'
_exptl_crystal_description prism
_exptl_crystal_F_000 392
_exptl_crystal_size_max 0.60
_exptl_crystal_size_mid 0.29
_exptl_crystal_size_min 0.14
_refine_diff_density_max 0.080
_refine_diff_density_min -0.096
_refine_diff_density_rms 0.025
_refine_ls_abs_structure_details 'Flack H D (1983), Acta Cryst. A39, 876-881'
_refine_ls_abs_structure_Flack 0.0(2)
_refine_ls_extinction_method none
_refine_ls_goodness_of_fit_ref 1.047
_refine_ls_hydrogen_treatment mixed
_refine_ls_matrix_type full
_refine_ls_number_parameters 127
_refine_ls_number_reflns 1673
_refine_ls_number_restraints 0
_refine_ls_restrained_S_all 1.047
_refine_ls_R_factor_all 0.0294
_refine_ls_R_factor_gt 0.0288
_refine_ls_shift/su_max 0.001
_refine_ls_shift/su_mean 0.000
_refine_ls_structure_factor_coef Fsqd
_refine_ls_weighting_details 'calc w=1/[\s^2^(Fo^2^)+(0.0438P)^2^+0.0862P] where P=(Fo^2^+2Fc^2^)/3'
_refine_ls_weighting_scheme calc
_refine_ls_wR_factor_gt 0.0764
_refine_ls_wR_factor_ref 0.0771
_reflns_number_gt 1630
_reflns_number_total 1673
_reflns_threshold_expression >2sigma(I)
_cod_data_source_file b924948f.txt
_cod_data_source_block scal_S_7
_cod_depositor_comments
;
The following automatic conversions were performed:
'_symmetry_cell_setting' value 'Orthorhombic' changed to 'orthorhombic'
according to '/home/saulius/struct/CIF-dictionaries/cif_core.dic'
dictionary named 'cif_core.dic' version 2.4.1 from 2010-06-29.

Automatic conversion script
Id: cif_fix_enum 1527 2010-12-29 10:47:43Z saulius 
;
_cod_database_code 7105557

loop_
_symmetry_equiv_pos_as_xyz
'x, y, z'
'-x+1/2, -y, z+1/2'
'-x, y+1/2, -z+1/2'
'x+1/2, -y+1/2, -z'

loop_
_atom_site_label
_atom_site_type_symbol
_atom_site_fract_x
_atom_site_fract_y
_atom_site_fract_z
_atom_site_U_iso_or_equiv
_atom_site_adp_type
_atom_site_occupancy
_atom_site_symmetry_multiplicity
_atom_site_calc_flag
_atom_site_refinement_flags
_atom_site_disorder_assembly
_atom_site_disorder_group
C1 C 0.4593(3) 0.69819(17) 0.80816(5) 0.0545(3) Uani 1 1 d . . .
H11 H 0.3744 0.7375 0.8373 0.065 Uiso 1 1 calc R . .
H12 H 0.5803 0.7965 0.7976 0.065 Uiso 1 1 calc R . .
C2 C 0.6234(3) 0.52472(17) 0.81657(4) 0.0471(3) Uani 1 1 d . . .
H21 H 0.7476 0.5465 0.8430 0.057 Uiso 1 1 calc R . .
C3 C 0.4483(3) 0.35742(17) 0.82758(5) 0.0482(3) Uani 1 1 d . . .
H31 H 0.3366 0.3247 0.8007 0.058 Uiso 1 1 calc R . .
H32 H 0.5631 0.2522 0.8355 0.058 Uiso 1 1 calc R . .
C4 C 0.1170(3) 0.26998(18) 0.88514(4) 0.0495(3) Uani 1 1 d . . .
C5 C -0.0339(3) 0.3198(2) 0.92417(5) 0.0650(4) Uani 1 1 d . . .
H5 H -0.0207 0.4395 0.9361 0.078 Uiso 1 1 calc R . .
C6 C -0.2037(4) 0.1929(3) 0.94546(5) 0.0725(4) Uani 1 1 d . . .
H6 H -0.3049 0.2289 0.9716 0.087 Uiso 1 1 calc R . .
C7 C -0.2280(3) 0.0126(2) 0.92904(5) 0.0651(4) Uani 1 1 d . . .
C8 C -0.0769(3) -0.0331(2) 0.89003(6) 0.0640(4) Uani 1 1 d . . .
H8 H -0.0892 -0.1531 0.8783 0.077 Uiso 1 1 calc R . .
C9 C 0.0935(3) 0.0927(2) 0.86741(5) 0.0570(3) Uani 1 1 d . . .
H9 H 0.1903 0.0580 0.8407 0.068 Uiso 1 1 calc R . .
C10 C -0.4123(4) -0.1254(3) 0.95305(7) 0.0917(6) Uani 1 1 d . . .
H13 H -0.4262 -0.2353 0.9342 0.138 Uiso 1 1 calc R . .
H14 H -0.5912 -0.0722 0.9571 0.138 Uiso 1 1 calc R . .
H15 H -0.3370 -0.1566 0.9831 0.138 Uiso 1 1 calc R . .
O1 O 0.2538(2) 0.66670(15) 0.77392(4) 0.0731(3) Uani 1 1 d . . .
O2 O 0.7826(2) 0.47561(14) 0.77670(4) 0.0624(3) Uani 1 1 d . . .
O3 O 0.2787(2) 0.40637(12) 0.86629(3) 0.0564(3) Uani 1 1 d . . .
H1 H 0.234(4) 0.761(3) 0.7573(6) 0.080(5) Uiso 1 1 d . . .
H2 H 0.937(4) 0.544(3) 0.7761(6) 0.083(6) Uiso 1 1 d . . .

loop_
_atom_site_aniso_label
_atom_site_aniso_U_11
_atom_site_aniso_U_22
_atom_site_aniso_U_33
_atom_site_aniso_U_23
_atom_site_aniso_U_13
_atom_site_aniso_U_12
C1 0.0462(7) 0.0454(6) 0.0720(8) 0.0042(6) 0.0013(6) -0.0004(6)
C2 0.0374(6) 0.0470(6) 0.0570(7) -0.0064(5) -0.0039(5) 0.0003(5)
C3 0.0424(6) 0.0437(6) 0.0586(7) -0.0031(5) 0.0005(6) 0.0041(5)
C4 0.0452(6) 0.0501(6) 0.0530(6) 0.0048(5) -0.0023(6) 0.0050(6)
C5 0.0731(10) 0.0669(9) 0.0550(8) -0.0043(7) 0.0048(7) 0.0025(8)
C6 0.0686(10) 0.0926(12) 0.0563(7) 0.0049(8) 0.0099(7) 0.0005(10)
C7 0.0486(7) 0.0814(10) 0.0653(8) 0.0194(7) -0.0070(7) -0.0042(9)
C8 0.0549(8) 0.0563(8) 0.0808(9) 0.0058(7) -0.0025(8) -0.0041(7)
C9 0.0505(7) 0.0522(7) 0.0683(8) -0.0017(6) 0.0056(7) 0.0027(6)
C10 0.0713(11) 0.1118(15) 0.0922(12) 0.0353(11) -0.0001(10) -0.0186(12)
O1 0.0462(5) 0.0702(6) 0.1030(8) 0.0365(6) -0.0181(6) -0.0143(6)
O2 0.0427(5) 0.0630(6) 0.0815(7) -0.0221(5) 0.0115(5) -0.0113(5)
O3 0.0610(6) 0.0467(4) 0.0615(5) -0.0028(4) 0.0093(5) 0.0009(5)

loop_
_atom_type_symbol
_atom_type_description
_atom_type_scat_dispersion_real
_atom_type_scat_dispersion_imag
_atom_type_scat_source
C C 0.0181 0.0091 'International Tables Vol C Tables 4.2.6.8 and 6.1.1.4'
H H 0.0000 0.0000 'International Tables Vol C Tables 4.2.6.8 and 6.1.1.4'
O O 0.0492 0.0322 'International Tables Vol C Tables 4.2.6.8 and 6.1.1.4'

loop_
_geom_angle_atom_site_label_1
_geom_angle_atom_site_label_2
_geom_angle_atom_site_label_3
_geom_angle
_geom_angle_site_symmetry_1
_geom_angle_site_symmetry_3
_geom_angle_publ_flag
O1 C1 C2 110.63(11) . . ?
O1 C1 H11 109.5 . . ?
C2 C1 H11 109.5 . . ?
O1 C1 H12 109.5 . . ?
C2 C1 H12 109.5 . . ?
H11 C1 H12 108.1 . . ?
O2 C2 C1 111.73(11) . . ?
O2 C2 C3 106.00(10) . . ?
C1 C2 C3 113.40(10) . . ?
O2 C2 H21 108.5 . . ?
C1 C2 H21 108.5 . . ?
C3 C2 H21 108.5 . . ?
O3 C3 C2 106.92(10) . . ?
O3 C3 H31 110.3 . . ?
C2 C3 H31 110.3 . . ?
O3 C3 H32 110.3 . . ?
C2 C3 H32 110.3 . . ?
H31 C3 H32 108.6 . . ?
O3 C4 C9 124.70(12) . . ?
O3 C4 C5 115.82(12) . . ?
C9 C4 C5 119.47(13) . . ?
C6 C5 C4 120.18(15) . . ?
C6 C5 H5 119.9 . . ?
C4 C5 H5 119.9 . . ?
C5 C6 C7 121.77(15) . . ?
C5 C6 H6 119.1 . . ?
C7 C6 H6 119.1 . . ?
C8 C7 C6 116.88(14) . . ?
C8 C7 C10 121.99(18) . . ?
C6 C7 C10 121.13(17) . . ?
C7 C8 C9 122.68(15) . . ?
C7 C8 H8 118.7 . . ?
C9 C8 H8 118.7 . . ?
C4 C9 C8 119.00(14) . . ?
C4 C9 H9 120.5 . . ?
C8 C9 H9 120.5 . . ?
C7 C10 H13 109.5 . . ?
C7 C10 H14 109.5 . . ?
H13 C10 H14 109.5 . . ?
C7 C10 H15 109.5 . . ?
H13 C10 H15 109.5 . . ?
H14 C10 H15 109.5 . . ?
C1 O1 H1 109.8(13) . . ?
C2 O2 H2 109.8(11) . . ?
C4 O3 C3 117.40(10) . . ?

loop_
_geom_bond_atom_site_label_1
_geom_bond_atom_site_label_2
_geom_bond_distance
_geom_bond_site_symmetry_2
_geom_bond_publ_flag
C1 O1 1.4178(17) . ?
C1 C2 1.5046(17) . ?
C1 H11 0.9700 . ?
C1 H12 0.9700 . ?
C2 O2 1.4218(16) . ?
C2 C3 1.5114(18) . ?
C2 H21 0.9800 . ?
C3 O3 1.4240(15) . ?
C3 H31 0.9700 . ?
C3 H32 0.9700 . ?
C4 O3 1.3709(16) . ?
C4 C9 1.380(2) . ?
C4 C5 1.3822(19) . ?
C5 C6 1.376(2) . ?
C5 H5 0.9300 . ?
C6 C7 1.388(2) . ?
C6 H6 0.9300 . ?
C7 C8 1.375(2) . ?
C7 C10 1.506(2) . ?
C8 C9 1.389(2) . ?
C8 H8 0.9300 . ?
C9 H9 0.9300 . ?
C10 H13 0.9600 . ?
C10 H14 0.9600 . ?
C10 H15 0.9600 . ?
O1 H1 0.836(19) . ?
O2 H2 0.90(2) . ?

loop_
_geom_torsion_atom_site_label_1
_geom_torsion_atom_site_label_2
_geom_torsion_atom_site_label_3
_geom_torsion_atom_site_label_4
_geom_torsion
_geom_torsion_site_symmetry_1
_geom_torsion_site_symmetry_2
_geom_torsion_site_symmetry_3
_geom_torsion_site_symmetry_4
_geom_torsion_publ_flag
O1 C1 C2 O2 67.33(13) . . . . ?
O1 C1 C2 C3 -52.39(15) . . . . ?
O2 C2 C3 O3 -177.66(9) . . . . ?
C1 C2 C3 O3 -54.73(14) . . . . ?
O3 C4 C5 C6 179.63(13) . . . . ?
C9 C4 C5 C6 0.7(2) . . . . ?
C4 C5 C6 C7 0.5(2) . . . . ?
C5 C6 C7 C8 -0.8(2) . . . . ?
C5 C6 C7 C10 179.29(15) . . . . ?
C6 C7 C8 C9 -0.1(2) . . . . ?
C10 C7 C8 C9 179.85(15) . . . . ?
O3 C4 C9 C8 179.66(12) . . . . ?
C5 C4 C9 C8 -1.6(2) . . . . ?
C7 C8 C9 C4 1.2(2) . . . . ?
C9 C4 O3 C3 -4.45(18) . . . . ?
C5 C4 O3 C3 176.73(11) . . . . ?
C2 C3 O3 C4 -174.70(10) . . . . ?

loop_
_cod_related_entry_id
_cod_related_entry_database
_cod_related_entry_code
1 ChemSpider 30653209
